data_4028014
loop_
_publ_author_name
'Xavier Jusseau'
'Pascal Retailleau'
'Laurent Chabaud'
'Catherine Guillou'

_publ_contact_author_address
;Centre de Recherche de Gif
Institut de Chimie des Substances Naturelles
CNRS-UPR2301
1 avenue de la Terrasse
91198 Gif sur Yvette
France
;
_publ_contact_author_email catherine.guillou@icsn.cnrs-gif.fr
_publ_contact_author_fax +33169077247
_publ_contact_author_name 'Catherine Guillou'
_publ_contact_author_phone +33169823075
_publ_section_title
;
 Catalytic Enantioselective Vinylogous Mukaiyama-Michael Addition of
 2-Silyloxyfurans to Cyclic Unsaturated Oxo Esters
;
_journal_name_full 'Journal of Organic Chemistry'
_journal_page_first 2289
_journal_page_last 2300
_journal_paper_doi 10.1021/jo3020648
_journal_volume 78
_journal_year 2013
_chemical_absolute_configuration ad
_chemical_formula_moiety 'C15 H20 O5'
_chemical_formula_sum 'C15 H20 O5'
_chemical_formula_weight 280.31
_chemical_name_systematic
; 
 (S)-ethyl 2-hydroxy-5,5-dimethyl-6-((R)-5-oxo-2,5-dihydrofuran-2-yl)
cyclohex-1-enecarboxylate
;
_space_group_IT_number 19
_symmetry_cell_setting orthorhombic
_symmetry_space_group_name_Hall 'P 2ac 2ab'
_symmetry_space_group_name_H-M 'P 21 21 21'
_atom_sites_solution_hydrogens geom
_atom_sites_solution_primary direct
_atom_sites_solution_secondary difmap
_audit_creation_method SHELXL-97
_cell_angle_alpha 90.00
_cell_angle_beta 90.00
_cell_angle_gamma 90.00
_cell_formula_units_Z 4
_cell_length_a 7.6937(4)
_cell_length_b 9.5654(6)
_cell_length_c 19.8160(13)
_cell_measurement_reflns_used 2767
_cell_measurement_temperature 193(2)
_cell_measurement_theta_max 67.9
_cell_measurement_theta_min 2.2
_cell_volume 1458.33(15)
_computing_cell_refinement 'CrystalClear-SM Expert 2.0 r4 (Rigaku, 2009)'
_computing_data_collection 'CrystalClear-SM Expert 2.0 r4 (Rigaku, 2009)'
_computing_data_reduction 'CrystalClear-SM Expert 2.0 r4 (Rigaku, 2009)'
_computing_molecular_graphics 'PLATON (Spek, 2003)'
_computing_publication_material 'SHELXL97 (Sheldrick, 2008)'
_computing_structure_refinement 'SHELXL97 (Sheldrick, 2008); CRYSTALBUILDER (Welter, 2006)'
_computing_structure_solution 'SHELXS97 (Sheldrick, 2008)'
_diffrn_ambient_temperature 193(2)
_diffrn_detector_type 'RAPID II large area curved imaging plate detector '
_diffrn_measured_fraction_theta_full 0.984
_diffrn_measured_fraction_theta_max 0.984
_diffrn_measurement_device_type 'Rigaku rapid II RAXIS conversion'
_diffrn_measurement_method 'profile data from \w-scans'
_diffrn_radiation_monochromator graphite
_diffrn_radiation_source 'fine-focus sealed tube'
_diffrn_radiation_type CuK\a
_diffrn_radiation_wavelength 1.54187
_diffrn_reflns_av_R_equivalents 0.0755
_diffrn_reflns_av_sigmaI/netI 0.0629
_diffrn_reflns_limit_h_max 5
_diffrn_reflns_limit_h_min -9
_diffrn_reflns_limit_k_max 11
_diffrn_reflns_limit_k_min -11
_diffrn_reflns_limit_l_max 23
_diffrn_reflns_limit_l_min -21
_diffrn_reflns_number 7515
_diffrn_reflns_theta_full 68.24
_diffrn_reflns_theta_max 68.24
_diffrn_reflns_theta_min 5.13
_exptl_absorpt_coefficient_mu 0.790
_exptl_absorpt_correction_T_max 1.000
_exptl_absorpt_correction_T_min 0.757
_exptl_absorpt_correction_type multi-scan
_exptl_absorpt_process_details 'FS_ABSCOR (Rigaku, 2009)'
_exptl_crystal_colour colourless
_exptl_crystal_density_diffrn 1.277
_exptl_crystal_description 'elongated block'
_exptl_crystal_F_000 600
_exptl_crystal_size_max 0.580
_exptl_crystal_size_mid 0.49
_exptl_crystal_size_min 0.29
_refine_diff_density_max 0.136
_refine_diff_density_min -0.211
_refine_diff_density_rms 0.047
_refine_ls_abs_structure_details 'Flack H D (1983), Acta Cryst. A39, 876-881;1061 Friedel pairs'
_refine_ls_abs_structure_Flack 0.0(2)
_refine_ls_extinction_method none
_refine_ls_goodness_of_fit_ref 1.096
_refine_ls_hydrogen_treatment constr
_refine_ls_matrix_type full
_refine_ls_number_parameters 205
_refine_ls_number_reflns 2592
_refine_ls_number_restraints 1
_refine_ls_restrained_S_all 1.096
_refine_ls_R_factor_all 0.0492
_refine_ls_R_factor_gt 0.0444
_refine_ls_shift/su_max 0.000
_refine_ls_shift/su_mean 0.000
_refine_ls_structure_factor_coef Fsqd
_refine_ls_weighting_details 'calc w=1/[\s^2^(Fo^2^)+(0.0443P)^2^+0.0824P] where P=(Fo^2^+2Fc^2^)/3'
_refine_ls_weighting_scheme calc
_refine_ls_wR_factor_gt 0.1044
_refine_ls_wR_factor_ref 0.1107
_reflns_number_gt 2330
_reflns_number_total 2598
_reflns_threshold_expression >2sigma(I)
_cod_data_source_file jo3020648_si_006.cif
_cod_data_source_block XJ311-F1
_cod_database_code 4028014

loop_
_symmetry_equiv_pos_as_xyz
'x, y, z'
'-x+1/2, -y, z+1/2'
'x+1/2, -y+1/2, -z'
'-x, y+1/2, -z+1/2'

loop_
_atom_site_label
_atom_site_type_symbol
_atom_site_fract_x
_atom_site_fract_y
_atom_site_fract_z
_atom_site_U_iso_or_equiv
_atom_site_adp_type
_atom_site_occupancy
_atom_site_symmetry_multiplicity
_atom_site_calc_flag
_atom_site_refinement_flags
_atom_site_disorder_assembly
_atom_site_disorder_group
O1 O 0.30090(17) 0.53146(18) 0.86519(9) 0.0544(4) Uani 1 1 d . . .
H1O H 0.3152 0.6106 0.8827 0.082 Uiso 1 1 calc R . .
O2 O 0.77568(18) 0.30769(14) 0.93424(7) 0.0400(3) Uani 1 1 d . A .
O3 O 0.6830(2) 0.2586(2) 1.03842(9) 0.0749(6) Uani 1 1 d . . .
O4 O 0.4700(2) 0.74039(16) 0.90884(9) 0.0602(5) Uani 1 1 d . . .
O5 O 0.7514(2) 0.75406(15) 0.88193(9) 0.0570(5) Uani 1 1 d . . .
C1 C 0.4391(3) 0.3404(2) 0.81356(12) 0.0474(6) Uani 1 1 d . . .
H1A H 0.3751 0.3556 0.7709 0.057 Uiso 1 1 calc R . .
H1B H 0.3685 0.2769 0.8419 0.057 Uiso 1 1 calc R . .
C2 C 0.6108(3) 0.2687(2) 0.79743(10) 0.0407(5) Uani 1 1 d . . .
H2A H 0.5939 0.2060 0.7583 0.049 Uiso 1 1 calc R . .
H2B H 0.6453 0.2103 0.8364 0.049 Uiso 1 1 calc R . .
C3 C 0.7580(2) 0.3712(2) 0.78151(9) 0.0346(4) Uani 1 1 d . . .
C4 C 0.7813(2) 0.4765(2) 0.84025(9) 0.0311(4) Uani 1 1 d . A .
H4 H 0.8565 0.5535 0.8225 0.037 Uiso 1 1 calc R . .
C5 C 0.6088(2) 0.5437(2) 0.85924(9) 0.0329(4) Uani 1 1 d . . .
C6 C 0.4562(2) 0.4767(2) 0.84899(10) 0.0383(5) Uani 1 1 d . A .
C7 C 0.8754(2) 0.4173(2) 0.90243(9) 0.0333(4) Uani 1 1 d . . .
H7 H 0.9892 0.3773 0.8875 0.040 Uiso 1 1 calc R A .
C8 C 0.9084(3) 0.5169(2) 0.95816(10) 0.0400(5) Uani 1 1 d . A .
H8 H 0.9708 0.6021 0.9537 0.048 Uiso 1 1 calc R . .
C9 C 0.8394(3) 0.4712(2) 1.01438(11) 0.0451(5) Uani 1 1 d . . .
H9 H 0.8426 0.5176 1.0567 0.054 Uiso 1 1 calc R A .
C10 C 0.7566(3) 0.3366(2) 1.00094(11) 0.0472(5) Uani 1 1 d . A .
C11 C 0.9256(3) 0.2885(2) 0.76872(11) 0.0497(6) Uani 1 1 d . . .
H11A H 0.9127 0.2326 0.7276 0.075 Uiso 1 1 calc R . .
H11B H 0.9483 0.2265 0.8071 0.075 Uiso 1 1 calc R . .
H11C H 1.0230 0.3536 0.7633 0.075 Uiso 1 1 calc R . .
C12 C 0.7155(3) 0.4539(2) 0.71715(10) 0.0449(5) Uani 1 1 d . . .
H12A H 0.6089 0.5080 0.7241 0.067 Uiso 1 1 calc R . .
H12B H 0.6989 0.3888 0.6795 0.067 Uiso 1 1 calc R . .
H12C H 0.8117 0.5175 0.7068 0.067 Uiso 1 1 calc R . .
C13 C 0.6020(3) 0.6850(2) 0.88578(11) 0.0419(5) Uani 1 1 d . A .
C14A C 0.7463(7) 0.8903(6) 0.9187(5) 0.0564(19) Uani 0.630(14) 1 d PD A 1
H14A H 0.6673 0.9567 0.8958 0.068 Uiso 0.630(14) 1 calc PR A 1
H14B H 0.7055 0.8766 0.9656 0.068 Uiso 0.630(14) 1 calc PR A 1
C15A C 0.9236(8) 0.9427(9) 0.9181(5) 0.073(2) Uani 0.630(14) 1 d PD A 1
H15A H 0.9996 0.8766 0.9418 0.110 Uiso 0.630(14) 1 calc PR A 1
H15B H 0.9278 1.0336 0.9408 0.110 Uiso 0.630(14) 1 calc PR A 1
H15C H 0.9631 0.9531 0.8714 0.110 Uiso 0.630(14) 1 calc PR A 1
C14B C 0.7748(19) 0.9085(10) 0.8856(6) 0.055(3) Uani 0.370(14) 1 d PD A 2
H14C H 0.8437 0.9437 0.8470 0.067 Uiso 0.370(14) 1 calc PR A 2
H14D H 0.6614 0.9575 0.8868 0.067 Uiso 0.370(14) 1 calc PR A 2
C15B C 0.868(3) 0.9250(16) 0.9488(8) 0.106(6) Uani 0.370(14) 1 d PD A 2
H15D H 0.8125 0.8682 0.9838 0.159 Uiso 0.370(14) 1 calc PR A 2
H15E H 0.8665 1.0235 0.9623 0.159 Uiso 0.370(14) 1 calc PR A 2
H15F H 0.9889 0.8943 0.9429 0.159 Uiso 0.370(14) 1 calc PR A 2

loop_
_atom_site_aniso_label
_atom_site_aniso_U_11
_atom_site_aniso_U_22
_atom_site_aniso_U_33
_atom_site_aniso_U_23
_atom_site_aniso_U_13
_atom_site_aniso_U_12
O1 0.0331(7) 0.0599(11) 0.0701(11) 0.0026(9) 0.0057(7) 0.0060(8)
O2 0.0468(8) 0.0308(7) 0.0422(8) 0.0035(6) -0.0061(6) -0.0055(6)
O3 0.0819(12) 0.0875(14) 0.0555(11) 0.0232(10) 0.0010(9) -0.0344(12)
O4 0.0571(10) 0.0486(10) 0.0747(11) -0.0135(9) 0.0044(8) 0.0194(9)
O5 0.0523(9) 0.0309(8) 0.0878(12) -0.0152(8) -0.0060(9) 0.0013(8)
C1 0.0384(11) 0.0489(13) 0.0548(14) -0.0026(11) -0.0017(10) -0.0104(11)
C2 0.0497(12) 0.0313(11) 0.0410(11) -0.0046(9) -0.0068(9) -0.0058(10)
C3 0.0362(10) 0.0312(10) 0.0363(10) -0.0039(8) -0.0008(8) 0.0012(8)
C4 0.0311(10) 0.0267(9) 0.0356(10) 0.0012(8) 0.0018(7) -0.0021(8)
C5 0.0348(10) 0.0298(11) 0.0341(10) -0.0004(8) 0.0009(8) 0.0040(8)
C6 0.0341(10) 0.0403(12) 0.0404(11) 0.0074(9) 0.0034(8) 0.0028(9)
C7 0.0288(9) 0.0325(11) 0.0385(11) 0.0007(8) -0.0008(8) -0.0019(8)
C8 0.0342(10) 0.0357(11) 0.0501(12) -0.0004(9) -0.0084(9) -0.0051(9)
C9 0.0461(12) 0.0483(13) 0.0409(12) -0.0087(10) -0.0036(9) -0.0011(10)
C10 0.0459(12) 0.0552(14) 0.0406(12) 0.0071(10) -0.0031(10) -0.0060(11)
C11 0.0514(13) 0.0460(13) 0.0518(13) -0.0105(11) 0.0013(11) 0.0110(11)
C12 0.0523(12) 0.0470(13) 0.0354(11) -0.0010(9) 0.0009(9) 0.0014(11)
C13 0.0428(12) 0.0354(12) 0.0475(12) -0.0030(9) -0.0044(10) 0.0077(10)
C14A 0.064(3) 0.030(2) 0.075(5) -0.020(3) 0.011(3) 0.002(2)
C15A 0.067(3) 0.047(3) 0.106(5) -0.027(3) 0.028(3) -0.026(2)
C14B 0.076(7) 0.031(4) 0.059(6) -0.008(4) 0.004(5) 0.010(4)
C15B 0.116(14) 0.058(8) 0.143(13) -0.047(9) -0.058(11) 0.013(8)

loop_
_atom_type_symbol
_atom_type_description
_atom_type_scat_dispersion_real
_atom_type_scat_dispersion_imag
_atom_type_scat_source
C C 0.0181 0.0091 'International Tables Vol C Tables 4.2.6.8 and 6.1.1.4'
H H 0.0000 0.0000 'International Tables Vol C Tables 4.2.6.8 and 6.1.1.4'
O O 0.0492 0.0322 'International Tables Vol C Tables 4.2.6.8 and 6.1.1.4'

loop_
_geom_angle_atom_site_label_1
_geom_angle_atom_site_label_2
_geom_angle_atom_site_label_3
_geom_angle
C6 O1 H1O 109.5
C10 O2 C7 109.54(16)
C13 O5 C14B 126.5(6)
C13 O5 C14A 112.5(3)
C14B O5 C14A 27.7(3)
C6 C1 C2 114.68(18)
C6 C1 H1A 108.6
C2 C1 H1A 108.6
C6 C1 H1B 108.6
C2 C1 H1B 108.6
H1A C1 H1B 107.6
C1 C2 C3 113.38(16)
C1 C2 H2A 108.9
C3 C2 H2A 108.9
C1 C2 H2B 108.9
C3 C2 H2B 108.9
H2A C2 H2B 107.7
C2 C3 C11 109.02(15)
C2 C3 C12 110.08(16)
C11 C3 C12 107.89(17)
C2 C3 C4 110.29(15)
C11 C3 C4 111.23(16)
C12 C3 C4 108.28(15)
C5 C4 C7 111.61(15)
C5 C4 C3 111.05(15)
C7 C4 C3 114.63(15)
C5 C4 H4 106.3
C7 C4 H4 106.3
C3 C4 H4 106.3
C6 C5 C13 117.66(18)
C6 C5 C4 121.33(17)
C13 C5 C4 120.93(17)
O1 C6 C5 123.5(2)
O1 C6 C1 112.08(18)
C5 C6 C1 124.27(19)
O2 C7 C8 103.46(15)
O2 C7 C4 111.54(14)
C8 C7 C4 116.16(16)
O2 C7 H7 108.5
C8 C7 H7 108.5
C4 C7 H7 108.5
C9 C8 C7 110.47(18)
C9 C8 H8 124.8
C7 C8 H8 124.8
C8 C9 C10 108.44(19)
C8 C9 H9 125.8
C10 C9 H9 125.8
O3 C10 O2 121.9(2)
O3 C10 C9 130.0(2)
O2 C10 C9 108.05(18)
C3 C11 H11A 109.5
C3 C11 H11B 109.5
H11A C11 H11B 109.5
C3 C11 H11C 109.5
H11A C11 H11C 109.5
H11B C11 H11C 109.5
C3 C12 H12A 109.5
C3 C12 H12B 109.5
H12A C12 H12B 109.5
C3 C12 H12C 109.5
H12A C12 H12C 109.5
H12B C12 H12C 109.5
O4 C13 O5 121.4(2)
O4 C13 C5 124.3(2)
O5 C13 C5 114.29(17)
C15A C14A O5 105.8(5)
C15A C14A H14A 110.6
O5 C14A H14A 110.6
C15A C14A H14B 110.6
O5 C14A H14B 110.6
H14A C14A H14B 108.7
C15B C14B O5 102.0(10)
C15B C14B H14C 111.4
O5 C14B H14C 111.4
C15B C14B H14D 111.4
O5 C14B H14D 111.4
H14C C14B H14D 109.2
C14B C15B H15D 109.5
C14B C15B H15E 109.5
H15D C15B H15E 109.5
C14B C15B H15F 109.5
H15D C15B H15F 109.5
H15E C15B H15F 109.5

loop_
_geom_bond_atom_site_label_1
_geom_bond_atom_site_label_2
_geom_bond_distance
O1 C6 1.344(2)
O1 H1O 0.8400
O2 C10 1.358(2)
O2 C7 1.444(2)
O3 C10 1.195(3)
O4 C13 1.233(2)
O5 C13 1.328(3)
O5 C14B 1.490(10)
O5 C14A 1.493(6)
C1 C6 1.486(3)
C1 C2 1.522(3)
C1 H1A 0.9900
C1 H1B 0.9900
C2 C3 1.531(3)
C2 H2A 0.9900
C2 H2B 0.9900
C3 C11 1.534(2)
C3 C12 1.536(3)
C3 C4 1.550(3)
C4 C5 1.522(2)
C4 C7 1.538(2)
C4 H4 1.0000
C5 C6 1.352(3)
C5 C13 1.452(3)
C7 C8 1.481(3)
C7 H7 1.0000
C8 C9 1.310(3)
C8 H8 0.9500
C9 C10 1.461(3)
C9 H9 0.9500
C11 H11A 0.9800
C11 H11B 0.9800
C11 H11C 0.9800
C12 H12A 0.9800
C12 H12B 0.9800
C12 H12C 0.9800
C14A C15A 1.453(5)
C14A H14A 0.9900
C14A H14B 0.9900
C15A H15A 0.9800
C15A H15B 0.9800
C15A H15C 0.9800
C14B C15B 1.453(5)
C14B H14C 0.9900
C14B H14D 0.9900
C15B H15D 0.9800
C15B H15E 0.9800
C15B H15F 0.9800

loop_
_geom_torsion_atom_site_label_1
_geom_torsion_atom_site_label_2
_geom_torsion_atom_site_label_3
_geom_torsion_atom_site_label_4
_geom_torsion
C6 C1 C2 C3 -33.5(3)
C1 C2 C3 C11 177.88(18)
C1 C2 C3 C12 -64.0(2)
C1 C2 C3 C4 55.5(2)
C2 C3 C4 C5 -51.0(2)
C11 C3 C4 C5 -172.10(17)
C12 C3 C4 C5 69.5(2)
C2 C3 C4 C7 76.63(19)
C11 C3 C4 C7 -44.5(2)
C12 C3 C4 C7 -162.86(16)
C7 C4 C5 C6 -101.9(2)
C3 C4 C5 C6 27.4(3)
C7 C4 C5 C13 81.4(2)
C3 C4 C5 C13 -149.35(18)
C13 C5 C6 O1 -3.5(3)
C4 C5 C6 O1 179.69(17)
C13 C5 C6 C1 171.19(18)
C4 C5 C6 C1 -5.7(3)
C2 C1 C6 O1 -176.60(18)
C2 C1 C6 C5 8.2(3)
C10 O2 C7 C8 -1.7(2)
C10 O2 C7 C4 -127.27(17)
C5 C4 C7 O2 62.4(2)
C3 C4 C7 O2 -64.9(2)
C5 C4 C7 C8 -55.8(2)
C3 C4 C7 C8 176.86(16)
O2 C7 C8 C9 0.6(2)
C4 C7 C8 C9 123.15(19)
C7 C8 C9 C10 0.6(2)
C7 O2 C10 O3 -177.6(2)
C7 O2 C10 C9 2.1(2)
C8 C9 C10 O3 178.0(2)
C8 C9 C10 O2 -1.7(2)
C14B O5 C13 O4 -17.7(6)
C14A O5 C13 O4 10.0(5)
C14B O5 C13 C5 160.8(6)
C14A O5 C13 C5 -171.5(4)
C6 C5 C13 O4 11.2(3)
C4 C5 C13 O4 -171.90(19)
C6 C5 C13 O5 -167.19(18)
C4 C5 C13 O5 9.7(3)
C13 O5 C14A C15A 172.0(7)
C14B O5 C14A C15A -61.5(11)
C13 O5 C14B C15B 113.1(14)
C14A O5 C14B C15B 45.7(11)
